data_4003466
loop_
_publ_author_name
'Wang, Zheng'
'Zhu, Cheng-Yi'
'Wei, Zhang-Wen'
'Fan, Ya-Nan'
'Pan, Mei'

_publ_section_title
;
 Breathing-Ignited Long Persistent Luminescence in a Resilient
 Metal--Organic Framework
;
_journal_name_full 'Chemistry of Materials'
_journal_paper_doi 10.1021/acs.chemmater.9b04440
_journal_year 2020
_chemical_formula_sum 'C29 H21 Cd N7 O3'
_chemical_formula_weight 627.93
_space_group_crystal_system monoclinic
_space_group_IT_number 14
_space_group_name_Hall '-P 2ybc'
_space_group_name_H-M_alt 'P 1 21/c 1'
_atom_sites_solution_hydrogens mixed
_audit_creation_method SHELXL-2014/7
_cell_angle_alpha 90
_cell_angle_beta 108.69(5)
_cell_angle_gamma 90
_cell_formula_units_Z 4
_cell_length_a 11.976(6)
_cell_length_b 17.209(2)
_cell_length_c 13.762(7)
_cell_measurement_reflns_used 1359
_cell_measurement_temperature 300(2)
_cell_measurement_theta_max 71.942
_cell_measurement_theta_min 4.2240
_cell_volume 2687(2)
_computing_structure_refinement 'SHELXL-2014/7 (Sheldrick, 2014)'
_diffrn_ambient_temperature 300(2)
_diffrn_measured_fraction_theta_full 0.974
_diffrn_measured_fraction_theta_max 0.974
_diffrn_measurement_device_type bruker-CCD
_diffrn_radiation_type CuK\a
_diffrn_radiation_wavelength 1.54184
_diffrn_reflns_av_R_equivalents 0.0774
_diffrn_reflns_av_unetI/netI 0.0793
_diffrn_reflns_Laue_measured_fraction_full 0.974
_diffrn_reflns_Laue_measured_fraction_max 0.974
_diffrn_reflns_limit_h_max 14
_diffrn_reflns_limit_h_min -13
_diffrn_reflns_limit_k_max 20
_diffrn_reflns_limit_k_min -12
_diffrn_reflns_limit_l_max 16
_diffrn_reflns_limit_l_min -13
_diffrn_reflns_number 7665
_diffrn_reflns_point_group_measured_fraction_full 0.974
_diffrn_reflns_point_group_measured_fraction_max 0.974
_diffrn_reflns_theta_full 66.007
_diffrn_reflns_theta_max 66.007
_diffrn_reflns_theta_min 3.896
_exptl_absorpt_coefficient_mu 6.884
_exptl_crystal_colour yellow
_exptl_crystal_density_diffrn 1.552
_exptl_crystal_description block
_exptl_crystal_F_000 1264
_exptl_crystal_size_max 0.190
_exptl_crystal_size_mid 0.180
_exptl_crystal_size_min 0.170
_refine_diff_density_max 3.268
_refine_diff_density_min -3.488
_refine_diff_density_rms 0.266
_refine_ls_extinction_method none
_refine_ls_goodness_of_fit_ref 1.079
_refine_ls_hydrogen_treatment constr
_refine_ls_matrix_type full
_refine_ls_number_parameters 361
_refine_ls_number_reflns 4562
_refine_ls_number_restraints 71
_refine_ls_restrained_S_all 1.079
_refine_ls_R_factor_all 0.2454
_refine_ls_R_factor_gt 0.1871
_refine_ls_shift/su_max 0.000
_refine_ls_shift/su_mean 0.000
_refine_ls_structure_factor_coef Fsqd
_refine_ls_weighting_details 'w=1/[\s^2^(Fo^2^)+(0.0212P)^2^+165.4375P] where P=(Fo^2^+2Fc^2^)/3'
_refine_ls_weighting_scheme calc
_refine_ls_wR_factor_gt 0.3572
_refine_ls_wR_factor_ref 0.3919
_reflns_Friedel_coverage 0.000
_reflns_number_gt 2886
_reflns_number_total 4562
_reflns_threshold_expression 'I > 2\s(I)'
_cod_data_source_file cm9b04440_si_002.cif
_cod_data_source_block LIFM-WZ-1-300K-Cycle2
_cod_original_sg_symbol_H-M 'P 21/c'
_cod_database_code 4003466
_shelx_shelxl_version_number 2014/7
_shelx_space_group_comment
;
The symmetry employed for this shelxl refinement is uniquely defined
by the following loop, which should always be used as a source of
symmetry information in preference to the above space-group names.
They are only intended as comments.
;
_shelx_estimated_absorpt_t_min 0.355
_shelx_estimated_absorpt_t_max 0.387

loop_
_space_group_symop_operation_xyz
'x, y, z'
'-x, y+1/2, -z+1/2'
'-x, -y, -z'
'x, -y-1/2, z-1/2'

loop_
_atom_site_label
_atom_site_type_symbol
_atom_site_fract_x
_atom_site_fract_y
_atom_site_fract_z
_atom_site_U_iso_or_equiv
_atom_site_adp_type
_atom_site_occupancy
_atom_site_site_symmetry_order
_atom_site_calc_flag
_atom_site_refinement_flags_posn
_atom_site_refinement_flags_adp
Cd1 Cd -0.05639(19) 0.24242(9) -0.09917(12) 0.0703(7) Uani 1 1 d . .
N002 N 0.1147(17) 0.3207(9) -0.0476(11) 0.049(4) Uani 1 1 d . .
N003 N 1.077(2) 0.7842(11) 0.4324(12) 0.069(6) Uani 1 1 d . .
N004 N 0.1217(19) 0.1654(9) -0.0394(12) 0.056(5) Uani 1 1 d . .
C28 C 1.0212(17) 0.7602(13) 0.3347(15) 0.052(5) Uani 1 1 d . .
N006 N -0.094(2) 0.3716(10) -0.1559(13) 0.073(7) Uani 1 1 d . .
C6 C 0.221(2) 0.2890(11) 0.0020(15) 0.051(5) Uani 1 1 d . .
N008 N 1.075(2) 0.7904(11) 0.2702(14) 0.070(6) Uani 1 1 d . .
C24 C 0.924(2) 0.6313(12) 0.3184(15) 0.055(5) Uani 1 1 d . .
H24 H 0.9947 0.6086 0.3564 0.066 Uiso 1 1 calc R U
C19 C 0.606(3) 0.5639(15) 0.1875(17) 0.085(10) Uani 1 1 d . U
C5 C 0.224(3) 0.2012(12) -0.0003(14) 0.061(7) Uani 1 1 d . .
C7 C 0.315(2) 0.3350(12) 0.0492(18) 0.067(7) Uani 1 1 d . .
H7 H 0.3854 0.3114 0.0868 0.080 Uiso 1 1 calc R U
C8 C 0.310(3) 0.4148(12) 0.0439(17) 0.070(8) Uani 1 1 d . .
N00E N 1.164(2) 0.8322(12) 0.428(2) 0.088(8) Uani 1 1 d . .
C10 C 0.107(2) 0.3976(12) -0.0589(15) 0.055(6) Uani 1 1 d . .
C22 C 0.716(2) 0.6156(14) 0.2262(15) 0.063(7) Uani 1 1 d . .
C25 C 0.919(2) 0.7098(11) 0.3037(15) 0.060(6) Uani 1 1 d . .
C1 C 0.117(3) 0.0890(15) -0.0451(19) 0.083(10) Uani 1 1 d . .
H1 H 0.0439 0.0648 -0.0707 0.099 Uiso 1 1 calc R U
C27 C 0.714(2) 0.6943(14) 0.2155(19) 0.068(6) Uani 1 1 d . U
H27 H 0.6418 0.7163 0.1784 0.081 Uiso 1 1 calc R U
N00K N 1.162(2) 0.8341(12) 0.3340(14) 0.077(7) Uani 1 1 d . .
C11 C -0.017(2) 0.4269(13) -0.1223(14) 0.057(6) Uani 1 1 d . .
C16 C 0.408(3) 0.4663(15) 0.096(2) 0.076(6) Uani 1 1 d . U
C23 C 0.826(3) 0.5842(12) 0.2788(17) 0.068(7) Uani 1 1 d . .
H23 H 0.8336 0.5306 0.2874 0.082 Uiso 1 1 calc R U
O1 O -0.160(2) 0.1256(14) -0.0861(19) 0.118(8) Uani 1 1 d . U
C9 C 0.197(2) 0.4468(12) -0.0099(15) 0.066(7) Uani 1 1 d . .
H9 H 0.1844 0.5002 -0.0113 0.080 Uiso 1 1 calc R U
C4 C 0.326(3) 0.1611(13) 0.033(2) 0.083(9) Uani 1 1 d . .
H4 H 0.3973 0.1874 0.0605 0.100 Uiso 1 1 calc R U
C12 C -0.034(3) 0.5044(13) -0.1565(17) 0.077(8) Uani 1 1 d . .
H12 H 0.0264 0.5408 -0.1363 0.092 Uiso 1 1 calc R U
C2 C 0.219(4) 0.0429(15) -0.013(2) 0.111(15) Uani 1 1 d . .
H2 H 0.2152 -0.0110 -0.0178 0.134 Uiso 1 1 calc R U
C15 C -0.201(3) 0.3966(18) -0.217(2) 0.101(11) Uani 1 1 d . .
H15 H -0.2617 0.3601 -0.2358 0.121 Uiso 1 1 calc R U
C13 C -0.145(3) 0.5240(17) -0.222(2) 0.101(11) Uani 1 1 d . .
H13 H -0.1614 0.5751 -0.2435 0.121 Uiso 1 1 calc R U
C14 C -0.228(3) 0.4709(16) -0.252(2) 0.093(10) Uani 1 1 d . .
H14 H -0.3022 0.4833 -0.2972 0.111 Uiso 1 1 calc R U
C3 C 0.325(3) 0.0800(16) 0.024(2) 0.096(11) Uani 1 1 d . .
H3 H 0.3953 0.0519 0.0441 0.116 Uiso 1 1 calc R U
O2 O -0.276(3) 0.2245(18) -0.157(2) 0.149(10) Uani 1 1 d . U
C26 C 0.802(2) 0.7426(15) 0.252(2) 0.078(7) Uani 1 1 d . U
H26 H 0.7911 0.7961 0.2446 0.094 Uiso 1 1 calc R U
C18 C 0.621(3) 0.4875(19) 0.189(3) 0.105(8) Uani 1 1 d . U
H18 H 0.6934 0.4656 0.2247 0.126 Uiso 1 1 calc R U
C17 C 0.523(3) 0.439(2) 0.135(3) 0.109(8) Uani 1 1 d . U
H17 H 0.5373 0.3871 0.1266 0.130 Uiso 1 1 calc R U
C21 C 0.405(3) 0.542(2) 0.089(3) 0.113(11) Uani 1 1 d . U
H21 H 0.3375 0.5658 0.0450 0.135 Uiso 1 1 calc R U
C20 C 0.498(4) 0.589(3) 0.144(3) 0.143(15) Uani 1 1 d . U
H20 H 0.4828 0.6413 0.1502 0.171 Uiso 1 1 calc R U
C29 C -0.250(4) 0.157(2) -0.115(3) 0.120(12) Uani 1 1 d . U
H29 H -0.3136 0.1287 -0.1082 0.144 Uiso 1 1 calc R U
O1W O -0.400(3) 0.255(2) -0.357(3) 0.209(15) Uani 1 1 d . U
H1WA H -0.4240 0.2711 -0.3091 0.313 Uiso 1 1 d R U
H1WB H -0.4033 0.2922 -0.3992 0.313 Uiso 1 1 d R U

loop_
_atom_site_aniso_label
_atom_site_aniso_U_11
_atom_site_aniso_U_22
_atom_site_aniso_U_33
_atom_site_aniso_U_23
_atom_site_aniso_U_13
_atom_site_aniso_U_12
Cd1 0.1072(15) 0.0459(9) 0.0447(9) 0.0010(7) 0.0058(8) -0.0185(9)
N002 0.081(13) 0.041(9) 0.033(8) -0.005(7) 0.026(9) -0.020(9)
N003 0.101(16) 0.062(12) 0.032(9) -0.011(8) 0.005(10) 0.017(12)
N004 0.102(16) 0.040(9) 0.038(9) 0.003(7) 0.038(10) -0.001(10)
C28 0.041(11) 0.061(13) 0.038(10) -0.017(9) -0.009(9) -0.001(10)
N006 0.14(2) 0.040(10) 0.035(9) 0.004(8) 0.029(12) -0.017(12)
C6 0.076(16) 0.038(10) 0.039(10) 0.002(8) 0.019(10) -0.015(10)
N008 0.108(17) 0.055(11) 0.040(10) -0.002(8) 0.015(11) -0.010(11)
C24 0.075(16) 0.057(13) 0.037(10) 0.005(9) 0.024(10) -0.002(11)
C19 0.13(3) 0.059(10) 0.040(12) 0.007(10) -0.007(14) -0.033(14)
C5 0.12(2) 0.039(11) 0.023(9) 0.001(8) 0.024(12) -0.006(13)
C7 0.083(18) 0.039(11) 0.066(15) -0.001(10) 0.007(13) -0.003(11)
C8 0.11(2) 0.037(11) 0.054(13) -0.009(10) 0.019(14) -0.029(13)
N00E 0.079(16) 0.047(11) 0.110(19) -0.021(12) -0.007(14) -0.024(11)
C10 0.086(17) 0.043(11) 0.036(10) -0.012(8) 0.020(11) -0.001(11)
C22 0.087(18) 0.065(14) 0.028(10) -0.001(9) 0.004(11) -0.010(13)
C25 0.11(2) 0.029(9) 0.040(11) 0.002(8) 0.021(12) -0.007(11)
C1 0.14(3) 0.051(15) 0.063(15) -0.014(12) 0.047(17) -0.053(17)
C27 0.079(10) 0.057(9) 0.067(9) 0.006(8) 0.022(8) -0.001(8)
N00K 0.12(2) 0.062(12) 0.041(10) -0.021(9) 0.023(12) -0.026(12)
C11 0.083(17) 0.054(13) 0.030(10) 0.011(9) 0.012(10) 0.019(12)
C16 0.089(9) 0.062(10) 0.071(10) 0.006(8) 0.016(8) -0.006(8)
C23 0.11(2) 0.032(10) 0.055(13) -0.006(9) 0.017(14) -0.015(12)
O1 0.120(11) 0.102(10) 0.123(11) 0.013(8) 0.025(8) -0.014(8)
C9 0.12(2) 0.035(10) 0.035(10) -0.002(8) 0.010(12) 0.012(12)
C4 0.12(2) 0.039(12) 0.075(17) 0.000(12) 0.003(16) 0.007(14)
C12 0.14(3) 0.042(12) 0.051(13) -0.008(10) 0.035(16) -0.023(14)
C2 0.24(5) 0.034(13) 0.051(15) -0.004(11) 0.04(2) -0.01(2)
C15 0.13(3) 0.08(2) 0.072(18) 0.005(15) 0.000(19) 0.013(19)
C13 0.14(3) 0.058(16) 0.079(19) 0.017(14) 0.00(2) 0.021(18)
C14 0.11(3) 0.061(16) 0.079(19) 0.014(14) -0.002(17) -0.013(17)
C3 0.16(3) 0.057(16) 0.053(15) 0.008(12) 0.006(18) 0.028(19)
O2 0.150(13) 0.144(13) 0.147(13) 0.008(9) 0.041(9) -0.008(9)
C26 0.080(11) 0.051(9) 0.087(11) -0.008(8) 0.004(8) -0.007(8)
C18 0.100(11) 0.085(9) 0.115(12) 0.009(9) 0.014(8) 0.000(8)
C17 0.103(10) 0.089(11) 0.119(12) 0.002(9) 0.016(8) -0.003(8)
C21 0.109(14) 0.097(13) 0.123(14) -0.006(9) 0.025(9) -0.004(9)
C20 0.140(17) 0.133(17) 0.149(17) -0.008(10) 0.039(10) 0.003(10)
C29 0.120(15) 0.113(15) 0.123(15) 0.002(10) 0.033(10) -0.010(10)
O1W 0.18(2) 0.19(2) 0.23(2) -0.003(17) 0.030(16) 0.001(17)

loop_
_atom_type_symbol
_atom_type_description
_atom_type_scat_dispersion_real
_atom_type_scat_dispersion_imag
_atom_type_scat_source
C C 0.0181 0.0091 'International Tables Vol C Tables 4.2.6.8 and 6.1.1.4'
H H 0.0000 0.0000 'International Tables Vol C Tables 4.2.6.8 and 6.1.1.4'
N N 0.0311 0.0180 'International Tables Vol C Tables 4.2.6.8 and 6.1.1.4'
O O 0.0492 0.0322 'International Tables Vol C Tables 4.2.6.8 and 6.1.1.4'
Cd Cd 0.1185 4.6533 'International Tables Vol C Tables 4.2.6.8 and 6.1.1.4'

loop_
_geom_angle_atom_site_label_1
_geom_angle_atom_site_label_2
_geom_angle_atom_site_label_3
_geom_angle
_geom_angle_site_symmetry_1
_geom_angle_site_symmetry_3
N006 Cd1 N008 87.0(6) . 3_665
N006 Cd1 N002 67.3(7) . .
N008 Cd1 N002 103.4(7) 3_665 .
N006 Cd1 O1 140.4(9) . .
N008 Cd1 O1 89.3(8) 3_665 .
N002 Cd1 O1 150.9(8) . .
N006 Cd1 N004 133.1(8) . .
N008 Cd1 N004 89.9(7) 3_665 .
N002 Cd1 N004 68.0(6) . .
O1 Cd1 N004 86.3(8) . .
N006 Cd1 N003 88.2(6) . 2_645
N008 Cd1 N003 169.2(8) 3_665 2_645
N002 Cd1 N003 83.7(6) . 2_645
O1 Cd1 N003 88.2(8) . 2_645
N004 Cd1 N003 100.4(6) . 2_645
N006 Cd1 O2 86.7(9) . .
N008 Cd1 O2 84.3(9) 3_665 .
N002 Cd1 O2 152.2(9) . .
O1 Cd1 O2 53.7(9) . .
N004 Cd1 O2 139.5(8) . .
N003 Cd1 O2 85.8(9) 2_645 .
N006 Cd1 C29 115.0(11) . .
N008 Cd1 C29 89.0(10) 3_665 .
N002 Cd1 C29 167.6(9) . .
O1 Cd1 C29 25.4(9) . .
N004 Cd1 C29 111.7(10) . .
N003 Cd1 C29 84.2(10) 2_645 .
O2 Cd1 C29 28.4(10) . .
C10 N002 C6 118.8(18) . .
C10 N002 Cd1 120.5(16) . .
C6 N002 Cd1 120.5(12) . .
N00E N003 C28 107(2) . .
N00E N003 Cd1 121.5(15) . 2_655
C28 N003 Cd1 131.5(18) . 2_655
C1 N004 C5 120(2) . .
C1 N004 Cd1 121(2) . .
C5 N004 Cd1 119.0(14) . .
N008 C28 N003 110(2) . .
N008 C28 C25 124.7(18) . .
N003 C28 C25 125(2) . .
C11 N006 C15 114(2) . .
C11 N006 Cd1 122.4(17) . .
C15 N006 Cd1 123.0(19) . .
N002 C6 C7 120.5(19) . .
N002 C6 C5 114.6(19) . .
C7 C6 C5 125(2) . .
C28 N008 N00K 102.6(17) . .
C28 N008 Cd1 130.4(14) . 3_665
N00K N008 Cd1 125.7(17) . 3_665
C25 C24 C23 122(2) . .
C25 C24 H24 118.8 . .
C23 C24 H24 118.8 . .
C20 C19 C18 116(3) . .
C20 C19 C22 125(3) . .
C18 C19 C22 118(3) . .
N004 C5 C4 121(2) . .
N004 C5 C6 117(2) . .
C4 C5 C6 122(2) . .
C6 C7 C8 123(2) . .
C6 C7 H7 118.5 . .
C8 C7 H7 118.5 . .
C7 C8 C9 115(2) . .
C7 C8 C16 125(3) . .
C9 C8 C16 120(2) . .
N00K N00E N003 107.3(18) . .
N002 C10 C9 123(2) . .
N002 C10 C11 114(2) . .
C9 C10 C11 122.6(19) . .
C27 C22 C23 115(2) . .
C27 C22 C19 124(3) . .
C23 C22 C19 121(2) . .
C24 C25 C28 124(2) . .
C24 C25 C26 116(2) . .
C28 C25 C26 119.8(18) . .
N004 C1 C2 122(3) . .
N004 C1 H1 119.1 . .
C2 C1 H1 119.1 . .
C26 C27 C22 127(3) . .
C26 C27 H27 116.3 . .
C22 C27 H27 116.3 . .
N00E N00K N008 113(2) . .
N006 C11 C12 124(2) . .
N006 C11 C10 113.7(19) . .
C12 C11 C10 121(2) . .
C21 C16 C17 111(3) . .
C21 C16 C8 125(3) . .
C17 C16 C8 122(3) . .
C24 C23 C22 121(2) . .
C24 C23 H23 119.4 . .
C22 C23 H23 119.4 . .
C29 O1 Cd1 92(3) . .
C10 C9 C8 119.0(19) . .
C10 C9 H9 120.5 . .
C8 C9 H9 120.5 . .
C5 C4 C3 120(3) . .
C5 C4 H4 120.1 . .
C3 C4 H4 120.1 . .
C13 C12 C11 117(3) . .
C13 C12 H12 121.5 . .
C11 C12 H12 121.5 . .
C3 C2 C1 118(2) . .
C3 C2 H2 121.1 . .
C1 C2 H2 121.1 . .
N006 C15 C14 126(3) . .
N006 C15 H15 117.2 . .
C14 C15 H15 117.2 . .
C14 C13 C12 121(3) . .
C14 C13 H13 119.7 . .
C12 C13 H13 119.7 . .
C13 C14 C15 118(3) . .
C13 C14 H14 121.0 . .
C15 C14 H14 121.0 . .
C2 C3 C4 119(3) . .
C2 C3 H3 120.6 . .
C4 C3 H3 120.6 . .
C29 O2 Cd1 84(3) . .
C27 C26 C25 118(2) . .
C27 C26 H26 121.0 . .
C25 C26 H26 121.0 . .
C19 C18 C17 119(3) . .
C19 C18 H18 120.7 . .
C17 C18 H18 120.7 . .
C16 C17 C18 124(3) . .
C16 C17 H17 118.2 . .
C18 C17 H17 118.2 . .
C16 C21 C20 123(4) . .
C16 C21 H21 118.7 . .
C20 C21 H21 118.7 . .
C19 C20 C21 124(4) . .
C19 C20 H20 117.9 . .
C21 C20 H20 117.9 . .
O1 C29 O2 129(4) . .
O1 C29 Cd1 63(2) . .
O2 C29 Cd1 68(2) . .
O1 C29 H29 115.4 . .
O2 C29 H29 115.4 . .
Cd1 C29 H29 169.4 . .
H1WA O1W H1WB 109.5 . .

loop_
_geom_bond_atom_site_label_1
_geom_bond_atom_site_label_2
_geom_bond_distance
_geom_bond_site_symmetry_2
Cd1 N006 2.351(18) .
Cd1 N008 2.361(18) 3_665
Cd1 N002 2.363(17) .
Cd1 O1 2.40(2) .
Cd1 N004 2.42(2) .
Cd1 N003 2.49(2) 2_645
Cd1 O2 2.51(3) .
Cd1 C29 2.70(4) .
N002 C10 1.33(3) .
N002 C6 1.35(3) .
N003 N00E 1.35(3) .
N003 C28 1.36(2) .
N003 Cd1 2.49(2) 2_655
N004 C1 1.32(3) .
N004 C5 1.32(3) .
C28 N008 1.36(3) .
C28 C25 1.44(3) .
N006 C11 1.30(3) .
N006 C15 1.36(4) .
C6 C7 1.36(3) .
C6 C5 1.51(3) .
N008 N00K 1.36(3) .
N008 Cd1 2.361(18) 3_665
C24 C25 1.36(3) .
C24 C23 1.39(3) .
C24 H24 0.9300 .
C19 C20 1.31(5) .
C19 C18 1.33(4) .
C19 C22 1.54(3) .
C5 C4 1.35(4) .
C7 C8 1.38(3) .
C7 H7 0.9300 .
C8 C9 1.44(4) .
C8 C16 1.46(3) .
N00E N00K 1.29(3) .
C10 C9 1.37(3) .
C10 C11 1.54(3) .
C22 C27 1.36(3) .
C22 C23 1.39(3) .
C25 C26 1.47(3) .
C1 C2 1.41(5) .
C1 H1 0.9300 .
C27 C26 1.31(3) .
C27 H27 0.9300 .
C11 C12 1.41(3) .
C16 C21 1.31(4) .
C16 C17 1.39(4) .
C23 H23 0.9300 .
O1 C29 1.16(4) .
C9 H9 0.9300 .
C4 C3 1.40(3) .
C4 H4 0.9300 .
C12 C13 1.39(4) .
C12 H12 0.9300 .
C2 C3 1.36(5) .
C2 H2 0.9300 .
C15 C14 1.37(4) .
C15 H15 0.9300 .
C13 C14 1.31(4) .
C13 H13 0.9300 .
C14 H14 0.9300 .
C3 H3 0.9300 .
O2 C29 1.29(4) .
C26 H26 0.9300 .
C18 C17 1.43(4) .
C18 H18 0.9300 .
C17 H17 0.9300 .
C21 C20 1.39(5) .
C21 H21 0.9300 .
C20 H20 0.9300 .
C29 H29 0.9300 .
O1W H1WA 0.8494 .
O1W H1WB 0.8497 .
